data_2010530
loop_
_publ_author_name
'Craig, Fiona J.'
'Kennedy, Alan R.'
'Mulvey, Robert E.'

_publ_section_title
;
 Bis[(\m-cyclopentylamino-<i>N</i>:<i>N</i>)dimethylaluminium(III)]
;
_journal_issue 1
_journal_name_full 'Acta Crystallographica Section C'
_journal_page_first 31
_journal_page_last 32
_journal_paper_doi 10.1107/S0108270199012639
_journal_volume 56
_journal_year 2000
_chemical_formula_iupac '2[Al(C H3)2(C5 H10 N)]'
_chemical_formula_moiety 'C14 H32 Al2 N2 '
_chemical_formula_sum 'C14 H32 Al2 N2'
_chemical_formula_weight 282.38
_space_group_IT_number 92
_symmetry_cell_setting tetragonal
_symmetry_space_group_name_Hall 'P 4abw 2nw'
_symmetry_space_group_name_H-M 'P 41 21 2'
_cell_angle_alpha 90
_cell_angle_beta 90
_cell_angle_gamma 90
_cell_formula_units_Z 4
_cell_length_a 12.380(2)
_cell_length_b 12.380
_cell_length_c 12.018(3)
_cell_measurement_reflns_used 16
_cell_measurement_temperature 295
_cell_measurement_theta_max 13.7
_cell_measurement_theta_min 10.6
_cell_volume 1841.9(5)
_computing_cell_refinement
;
MSC/AFC Diffractometer Control Software (Molecular Structure
Corporation, 1985)
;
_computing_data_reduction 'TEXSAN (Molecular Structure Corporation, 1993)'
_computing_molecular_graphics 'ORTEPII (Johnson, 1976)'
_computing_publication_material TEXSAN
_computing_structure_refinement TEXSAN
_computing_structure_solution 'SIR92 (Altomare et al., 1994)'
_diffrn_ambient_temperature 295
_diffrn_measurement_device 'Rigaku AFC7S diffractometer'
_diffrn_measurement_method \w/2\q
_diffrn_radiation_monochromator graphite
_diffrn_radiation_source 'X-ray tube'
_diffrn_radiation_type MoK\a
_diffrn_radiation_wavelength .71069
_diffrn_reflns_av_R_equivalents .0274
_diffrn_reflns_limit_h_max 16
_diffrn_reflns_limit_h_min -16
_diffrn_reflns_limit_k_max 11
_diffrn_reflns_limit_k_min -10
_diffrn_reflns_limit_l_max 15
_diffrn_reflns_limit_l_min -15
_diffrn_reflns_number 2580
_diffrn_reflns_theta_max 27.50
_diffrn_reflns_theta_min 2.50
_diffrn_standards_decay_% 1.12
_diffrn_standards_interval_count 150
_diffrn_standards_number 3
_exptl_absorpt_coefficient_mu .147
_exptl_absorpt_correction_type none
_exptl_crystal_colour colourless
_exptl_crystal_density_diffrn 1.018
_exptl_crystal_description block
_exptl_crystal_F_000 624.00
_exptl_crystal_size_max .42
_exptl_crystal_size_mid .40
_exptl_crystal_size_min .35
_refine_diff_density_max .23
_refine_diff_density_min -.16
_refine_ls_extinction_method none
_refine_ls_goodness_of_fit_obs 1.408
_refine_ls_hydrogen_treatment mixed
_refine_ls_matrix_type full
_refine_ls_number_constraints 0
_refine_ls_number_parameters 86
_refine_ls_number_reflns 1225
_refine_ls_number_restraints 0
_refine_ls_R_factor_all .1240
_refine_ls_R_factor_obs .046
_refine_ls_shift/esd_max .0001
_refine_ls_structure_factor_coef F
_refine_ls_weighting_details 'w = 1/\s^2^(F)'
_refine_ls_weighting_scheme calc
_refine_ls_wR_factor_all .0548
_refine_ls_wR_factor_obs .046
_reflns_number_observed 1225
_reflns_number_total 2133
_reflns_observed_criterion I>2\s(I)
_cod_data_source_file gd1061.cif
_cod_data_source_block I
_cod_depositor_comments
;
The following automatic conversions were performed:

'_atom_site_thermal_displace_type' tag value 'Uij' was replaced with
'Uani' value 25 times.

Automatic conversion script
Id: cif_fix_values 1646 2011-03-28 12:23:43Z adriana 

The following automatic conversions were performed:

'_refine_ls_weighting_scheme' value '1/\s^2^(F)' was changed to
'calc'. New tag '_refine_ls_weighting_details' was created. The value
of the new tag was set to 'w = 1/\s^2^(F)'.

Automatic conversion script
Id: cif_fix_values 3143 2015-03-26 13:38:13Z robertas 
;
_cod_original_cell_volume 1841.9(7)
_cod_original_formula_sum 'C14 H32 Al2 N2 '
_cod_database_code 2010530
_cod_database_fobs_code 2010530

loop_
_symmetry_equiv_pos_as_xyz
'  +x,  +y,  +z'
'  -x,  -y,1/2+z'
1/2-y,1/2+x,1/4+z
1/2+y,1/2-x,3/4+z
'  +y,  +x,  -z'
'  -y,  -x,1/2-z'
1/2-x,1/2+y,1/4-z
1/2+x,1/2-y,3/4-z

loop_
_atom_site_aniso_label
_atom_site_aniso_U_11
_atom_site_aniso_U_22
_atom_site_aniso_U_33
_atom_site_aniso_U_12
_atom_site_aniso_U_13
_atom_site_aniso_U_23
Al1 .0565(6) .0522(6) .0428(4) -.0047(5) -.0015(4) -.0039(5)
N1 .051(2) .059(2) .0430(10) .0040(10) .0010(10) .0000(10)
C1 .096(3) .066(2) .069(2) -.005(2) .001(2) -.013(2)
C2 .055(2) .090(3) .065(2) -.006(2) .000(2) -.008(2)
C3 .063(2) .070(2) .046(2) .002(2) .000(2) .013(2)
C4 .102(3) .092(3) .070(2) -.030(2) .002(2) .027(2)
C5 .138(5) .128(4) .083(3) -.024(4) .024(3) .037(3)
C6 .115(4) .144(4) .061(3) .003(3) -.001(3) .026(3)
C7 .108(3) .107(3) .046(2) -.012(3) -.014(2) .010(2)

loop_
_atom_site_label
_atom_site_fract_x
_atom_site_fract_y
_atom_site_fract_z
_atom_site_U_iso_or_equiv
_atom_site_thermal_displace_type
_atom_site_calc_flag
_atom_site_calc_attached_atom
Al1 .90291(8) .24031(7) .30234(7) .0505 Uani ? ?
N1 .7862(2) .1461(2) .3499(2) .0506 Uani ? ?
C1 .8784(3) .3898(3) .3488(3) .0768 Uani ? ?
C2 1.0423(3) .1702(3) .3294(3) .0698 Uani ? ?
C3 .8009(3) .0683(3) .4416(3) .0599 Uani ? ?
C4 .7056(3) -.0026(3) .4656(3) .0880 Uani ? ?
C5 .7203(5) -.0409(4) .5825(4) .1162 Uani ? ?
C6 .7898(4) .0403(5) .6394(4) .1065 Uani ? ?
C7 .8233(3) .1207(3) .5544(3) .0868 Uani ? ?
H1 .733(2) .180(2) .364(2) .041(9) Uani ? ?
H2 1.0957 .2001 .2804 .0838 Uani ? ?
H3 1.0637 .1819 .4052 .0838 Uani ? ?
H4 1.0358 .0940 .3158 .0838 Uani ? ?
H5 .9323 .4355 .3161 .0922 Uani ? ?
H6 .8828 .3945 .4284 .0922 Uani ? ?
H7 .8081 .4126 .3248 .0922 Uani ? ?
H8 .8611 .0227 .4234 .0719 Uani ? ?
H9 .6397 .0376 .4587 .1056 Uani ? ?
H10 .7041 -.0628 .4152 .1056 Uani ? ?
H11 .6516 -.0460 .6191 .1394 Uani ? ?
H12 .7548 -.1104 .5830 .1394 Uani ? ?
H13 .7499 .0753 .6976 .1279 Uani ? ?
H14 .8523 .0056 .6705 .1279 Uani ? ?
H15 .8988 .1369 .5618 .1042 Uani ? ?
H16 .7820 .1860 .5622 .1042 Uani ? ?

loop_
_atom_type_symbol
_atom_type_scat_dispersion_real
_atom_type_scat_dispersion_imag
_atom_type_scat_source
C .003 .002 'International Tables'
H .000 .000 'International Tables'
Al .064 .051 'International Tables'
N .006 .003 'International Tables'

loop_
_geom_angle_atom_site_label_1
_geom_angle_atom_site_label_2
_geom_angle_atom_site_label_3
_geom_angle_site_symmetry_1
_geom_angle_site_symmetry_3
_geom_angle
_geom_angle_publ_flag
N1 Al1 N1 ? 6_665 86.80(10) yes
N1 Al1 C1 ? ? 111.6(2) yes
N1 Al1 C2 ? ? 109.9(2) yes
N1 Al1 C1 6_665 ? 112.20(10) yes
N1 Al1 C2 6_665 ? 110.70(10) yes
C1 Al1 C2 ? ? 120.6(2) yes
Al1 N1 Al1 ? 6_665 92.00(10) yes
Al1 N1 C3 ? ? 121.3(2) yes
Al1 N1 C3 6_665 ? 121.1(2) yes
N1 C3 C4 ? ? 115.4(3) no
N1 C3 C7 ? ? 114.1(3) no
C4 C3 C7 ? ? 102.8(3) no
C3 C4 C5 ? ? 105.7(3) no
C4 C5 C6 ? ? 106.7(4) no
C5 C6 C7 ? ? 107.3(3) no
C3 C7 C6 ? ? 106.0(3) no

loop_
_geom_bond_atom_site_label_1
_geom_bond_atom_site_label_2
_geom_bond_site_symmetry_1
_geom_bond_site_symmetry_2
_geom_bond_distance
_geom_bond_publ_flag
Al1 Al1 ? 6_665 2.805(2) no
Al1 N1 ? ? 1.943(3) yes
Al1 N1 ? 6_665 1.956(3) yes
Al1 C1 ? ? 1.957(4) yes
Al1 C2 ? ? 1.959(4) yes
N1 C3 ? ? 1.474(4) no
C3 C4 ? ? 1.499(5) no
C3 C7 ? ? 1.528(5) no
C4 C5 ? ? 1.494(6) no
C5 C6 ? ? 1.490(6) no
C6 C7 ? ? 1.486(6) no
